data_1527191
loop_
_publ_author_name
'Brown, D.'
'Easey, J.F.'
'Rickard, C.E.F.'

_publ_section_title
;
 Cubic coordination: Crystal structure of sodium octafluoroprotactinate(V)
;
_journal_name_full
;
Journal of the Chemical Society A: Inorganic, Physical, Theoretical (1966-1971)
;
_journal_page_first 1161
_journal_page_last 1164
_journal_volume 1969
_journal_year 1969
_chemical_formula_sum 'F8 Na3 Pa'
_chemical_name_systematic 'Na3 Pa F8'
_space_group_IT_number 139
_symmetry_space_group_name_Hall '-I 4 2'
_symmetry_space_group_name_H-M 'I 4/m m m'
_cell_angle_alpha 90
_cell_angle_beta 90
_cell_angle_gamma 90
_cell_formula_units_Z 2
_cell_length_a 5.493
_cell_length_b 5.493
_cell_length_c 10.97
_cell_volume 330.998
_citation_journal_id_ASTM JCSIAP
_cod_data_source_file Brown_JCSIAP_1969_1873.cif
_cod_data_source_block F8Na3Pa1
_cod_original_cell_volume 330.9984
_cod_original_formula_sum 'F8 Na3 Pa1'
_cod_database_code 1527191

loop_
_symmetry_equiv_pos_as_xyz
x,y,z
-y,x,z
-x,-y,z
y,-x,z
x,-y,-z
y,x,-z
-x,y,-z
-y,-x,-z
-x,-y,-z
y,-x,-z
x,y,-z
-y,x,-z
-x,y,z
-y,-x,z
x,-y,z
y,x,z
x+1/2,y+1/2,z+1/2
-y+1/2,x+1/2,z+1/2
-x+1/2,-y+1/2,z+1/2
y+1/2,-x+1/2,z+1/2
x+1/2,-y+1/2,-z+1/2
y+1/2,x+1/2,-z+1/2
-x+1/2,y+1/2,-z+1/2
-y+1/2,-x+1/2,-z+1/2
-x+1/2,-y+1/2,-z+1/2
y+1/2,-x+1/2,-z+1/2
x+1/2,y+1/2,-z+1/2
-y+1/2,x+1/2,-z+1/2
-x+1/2,y+1/2,z+1/2
-y+1/2,-x+1/2,z+1/2
x+1/2,-y+1/2,z+1/2
y+1/2,x+1/2,z+1/2

loop_
_atom_site_label
_atom_site_type_symbol
_atom_site_fract_x
_atom_site_fract_y
_atom_site_fract_z
_atom_site_occupancy
_atom_site_U_iso_or_equiv
Pa1 Pa+5 0 0 0 1 0.0
Na2 Na+1 0 0.5 0.25 1 0.0
F1 F-1 0.2363 0.2363 0.1126 1 0.0
Na1 Na+1 0 0 0.5 1 0.0
